data_7109590
loop_
_publ_author_name
'Bram J. A. van Weerdenburg'
'Stefan Gloggler'
'Nan Eshuis'
'A. H. J. (Ton) Engwerda'
'Jan M. M. Smits'
'Rene de Gelder'
'Stephan Appelt'
'Sybren S. Wymenga'
'Marco Tessari'
'Martin C. Feiters'
'Bernhard Blumich'
'Floris P. J. T. Rutjes'

_publ_section_title
;
 Ligand effects of NHC-iridium catalysts for signal amplification by
 reversible exchange (SABRE)
;
_journal_name_full Chem.Commun.
_journal_page_first 7388
_journal_paper_doi 10.1039/c3cc43423k
_journal_volume 49
_journal_year 2013
_chemical_formula_sum 'C11 H16 Cl Ir N2 O2'
_chemical_formula_weight 435.91
_chemical_name_systematic
;
 ?
;
_space_group_IT_number 14
_symmetry_cell_setting monoclinic
_symmetry_space_group_name_Hall '-P 2yn'
_symmetry_space_group_name_H-M 'P 1 21/n 1'
_atom_sites_solution_hydrogens geom
_atom_sites_solution_primary direct
_atom_sites_solution_secondary difmap
_audit_creation_date 2006-07-27
_audit_creation_method 'SHELXL, adapted and expanded'
_cell_angle_alpha 90.00
_cell_angle_beta 104.554(8)
_cell_angle_gamma 90.00
_cell_formula_units_Z 8
_cell_length_a 13.3567(15)
_cell_length_b 13.2668(5)
_cell_length_c 16.9665(8)
_cell_measurement_reflns_used 462
_cell_measurement_temperature 208(2)
_cell_measurement_theta_max 27.510
_cell_measurement_theta_min 2.200
_cell_volume 2910.0(4)
_computing_data_collection
;
Nonius "Collect" program suite (Nonius, 1999)
;
_computing_data_reduction
;
Nonius "EvalCCD" program suite (Duisenberg, 1998)
;
_computing_molecular_graphics
;
PLATON (Spek, 2003)
;
_computing_structure_refinement 'SHELXL-97 (Sheldrick, 1997)'
_computing_structure_solution
;
DIRDIF (Beurskens et al., 1996),
PATTY (Beurskens et al., 1987)
;
_diffrn_ambient_temperature 208(2)
_diffrn_detector_area_resol_mean 18.4
_diffrn_measured_fraction_theta_full 0.955
_diffrn_measured_fraction_theta_max 0.957
_diffrn_measurement_device 'Nonius KappaCCD'
_diffrn_measurement_method 'area detector \f and \w scan'
_diffrn_radiation_monochromator graphite
_diffrn_radiation_source 'fine-focus sealed tube'
_diffrn_radiation_type MoK\a
_diffrn_radiation_wavelength 0.71073
_diffrn_reflns_av_R_equivalents 0.0546
_diffrn_reflns_av_sigmaI/netI 0.0260
_diffrn_reflns_limit_h_max 17
_diffrn_reflns_limit_h_min -17
_diffrn_reflns_limit_k_max 17
_diffrn_reflns_limit_k_min -17
_diffrn_reflns_limit_l_max 22
_diffrn_reflns_limit_l_min -22
_diffrn_reflns_number 71329
_diffrn_reflns_theta_full 25.00
_diffrn_reflns_theta_max 27.51
_diffrn_reflns_theta_min 2.20
_diffrn_standards_decay_% 0.000
_diffrn_standards_interval_time 0
_diffrn_standards_number 0
_exptl_absorpt_coefficient_mu 9.352
_exptl_absorpt_correction_T_max 0.688
_exptl_absorpt_correction_T_min 0.385
_exptl_absorpt_correction_type multi-scan
_exptl_absorpt_process_details 'SADABS multiscan (Sheldrick, 1996)'
_exptl_crystal_colour 'colorless translucent'
_exptl_crystal_density_diffrn 1.990
_exptl_crystal_density_method 'not measured'
_exptl_crystal_description 'rough plate'
_exptl_crystal_F_000 1648
_exptl_crystal_size_max 0.24
_exptl_crystal_size_mid 0.15
_exptl_crystal_size_min 0.04
_refine_diff_density_max 0.874
_refine_diff_density_min -0.553
_refine_diff_density_rms 0.107
_refine_ls_extinction_method none
_refine_ls_goodness_of_fit_all 1.070
_refine_ls_goodness_of_fit_ref 1.070
_refine_ls_hydrogen_treatment constr
_refine_ls_matrix_type full
_refine_ls_number_parameters 343
_refine_ls_number_reflns 6675
_refine_ls_number_restraints 7
_refine_ls_restrained_S_all 1.071
_refine_ls_R_factor_all 0.0320
_refine_ls_R_factor_gt 0.0211
_refine_ls_R_factor_obs 0.0211
_refine_ls_shift/esd_max 0.003
_refine_ls_shift/esd_mean 0.000
_refine_ls_shift/su_max 0.003
_refine_ls_shift/su_mean 0.000
_refine_ls_structure_factor_coef Fsqd
_refine_ls_weighting_details
;
w=1/[\s^2^(Fo^2^)+(0.0138P)^2^+3.6163P] where P=(Fo^2^+2Fc^2^)/3
;
_refine_ls_weighting_scheme calc
_refine_ls_wR_factor_all 0.0473
_refine_ls_wR_factor_gt 0.0428
_refine_ls_wR_factor_obs 0.0428
_refine_ls_wR_factor_ref 0.0473
_reflns_number_gt 5635
_reflns_number_observed 5635
_reflns_number_total 6675
_reflns_observed_criterion >2sigma(I)
_reflns_threshold_expression >2sigma(I)
_cod_data_source_file c3cc43423k.txt
_cod_data_source_block BVW105
_cod_depositor_comments
;
The following automatic conversions were performed:

'_geom_bond_publ_flag' value 'Y' changed to 'y' according to the
built-in table from CIF Core dictionary named 'cif_core.dic' version
2.4.1 from 2010-06-29 (37 times).

'_geom_angle_publ_flag' value 'Y'
changed to 'y' according to the built-in table from CIF Core
dictionary named 'cif_core.dic' version 2.4.1 from 2010-06-29 (60
times).

Automatic conversion script
Id: cif_fix_values 1891 2012-01-12 08:04:46Z andrius 
;
_cod_original_sg_symbol_H-M 'P 21/n'
_cod_database_code 7109590

loop_
_symmetry_equiv_pos_as_xyz
'x, y, z'
'-x+1/2, y+1/2, -z+1/2'
'-x, -y, -z'
'x-1/2, -y-1/2, z-1/2'

loop_
_atom_site_label
_atom_site_type_symbol
_atom_site_fract_x
_atom_site_fract_y
_atom_site_fract_z
_atom_site_U_iso_or_equiv
_atom_site_adp_type
_atom_site_occupancy
_atom_site_calc_flag
_atom_site_refinement_flags
_atom_site_disorder_assembly
_atom_site_disorder_group
Ir1A Ir 0.168606(11) 0.709391(11) 0.549773(8) 0.03436(5) Uani 1 d D . .
N1A N 0.3465(2) 0.8494(2) 0.63561(17) 0.0328(6) Uani 1 d . . .
N2A N 0.2555(2) 0.8059(2) 0.71755(18) 0.0374(7) Uani 1 d . . .
C1A C 0.2654(3) 0.7923(3) 0.6413(2) 0.0319(7) Uani 1 d . . .
C2A C 0.3855(3) 0.9002(3) 0.7076(2) 0.0397(9) Uani 1 d . . .
H2A H 0.4416 0.9453 0.7188 0.048 Uiso 1 calc R . .
C3A C 0.3285(3) 0.8732(3) 0.7583(2) 0.0415(9) Uani 1 d . . .
H3A H 0.3368 0.8960 0.8120 0.050 Uiso 1 calc R . .
C4A C 0.3812(3) 0.8628(3) 0.5608(2) 0.0364(8) Uani 1 d . . .
H4A H 0.3466 0.8109 0.5214 0.044 Uiso 1 calc R . .
C5A C 0.3477(3) 0.9651(3) 0.5242(2) 0.0490(10) Uani 1 d . . .
H5A H 0.2731 0.9710 0.5134 0.074 Uiso 1 calc R . .
H5B H 0.3685 0.9725 0.4736 0.074 Uiso 1 calc R . .
H5C H 0.3802 1.0174 0.5619 0.074 Uiso 1 calc R . .
C6A C 0.4963(3) 0.8463(3) 0.5773(2) 0.0472(10) Uani 1 d . . .
H6A H 0.5322 0.8967 0.6155 0.071 Uiso 1 calc R . .
H6B H 0.5174 0.8520 0.5268 0.071 Uiso 1 calc R . .
H6C H 0.5135 0.7796 0.6002 0.071 Uiso 1 calc R . .
C7A C 0.1756(3) 0.7569(3) 0.7507(2) 0.0445(10) Uani 1 d . . .
H7A H 0.1285 0.7196 0.7059 0.053 Uiso 1 calc R . .
C8A C 0.2232(4) 0.6835(5) 0.8150(3) 0.0820(17) Uani 1 d . . .
H8A H 0.2609 0.6332 0.7925 0.123 Uiso 1 calc R . .
H8B H 0.1694 0.6509 0.8350 0.123 Uiso 1 calc R . .
H8C H 0.2703 0.7184 0.8594 0.123 Uiso 1 calc R . .
C9A C 0.1135(5) 0.8357(4) 0.7803(5) 0.104(2) Uani 1 d . . .
H9A H 0.1558 0.8673 0.8289 0.156 Uiso 1 calc R . .
H9B H 0.0537 0.8045 0.7929 0.156 Uiso 1 calc R . .
H9C H 0.0908 0.8862 0.7382 0.156 Uiso 1 calc R . .
C10A C 0.0727(3) 0.6371(3) 0.4691(2) 0.0494(10) Uani 1 d D . .
O10A O 0.0122(3) 0.5938(3) 0.4232(2) 0.0755(11) Uani 1 d D . .
Cl1A Cl 0.0600(4) 0.8498(4) 0.5301(4) 0.0594(15) Uani 0.611(11) d PD A 1
C11A C 0.2604(15) 0.6029(13) 0.5655(11) 0.056(4) Uani 0.611(11) d PD A 1
O11A O 0.3116(9) 0.5363(8) 0.5792(7) 0.080(3) Uani 0.611(11) d PD A 1
Cl2A Cl 0.2824(7) 0.5733(6) 0.5810(6) 0.071(2) Uani 0.389(11) d PD A 2
C12A C 0.083(3) 0.820(2) 0.529(2) 0.069(9) Uani 0.389(11) d PD A 2
O12A O 0.0293(14) 0.8832(12) 0.5160(12) 0.084(5) Uani 0.389(11) d PD A 2
Ir1B Ir 0.179829(10) 0.240913(10) 0.177089(8) 0.02925(4) Uani 1 d . . .
Cl1B Cl 0.05998(8) 0.37305(8) 0.16243(7) 0.0530(3) Uani 1 d . . .
N1B N 0.3588(2) 0.3776(2) 0.26569(17) 0.0313(6) Uani 1 d . . .
N2B N 0.2650(2) 0.3360(2) 0.34622(16) 0.0320(6) Uani 1 d . . .
C1B C 0.2750(2) 0.3236(2) 0.2696(2) 0.0281(7) Uani 1 d . . .
C2B C 0.4003(3) 0.4237(3) 0.3392(2) 0.0369(8) Uani 1 d . . .
H2B H 0.4588 0.4657 0.3518 0.044 Uiso 1 calc R . .
C3B C 0.3422(3) 0.3980(3) 0.3893(2) 0.0375(8) Uani 1 d . . .
H3B H 0.3520 0.4184 0.4437 0.045 Uiso 1 calc R . .
C4B C 0.3952(3) 0.3915(3) 0.1917(2) 0.0381(8) Uani 1 d . . .
H4B H 0.3549 0.3458 0.1493 0.046 Uiso 1 calc R . .
C5B C 0.3736(4) 0.4985(3) 0.1618(3) 0.0559(11) Uani 1 d . . .
H5D H 0.2999 0.5116 0.1504 0.084 Uiso 1 calc R . .
H5E H 0.3968 0.5078 0.1125 0.084 Uiso 1 calc R . .
H5F H 0.4103 0.5449 0.2033 0.084 Uiso 1 calc R . .
C6B C 0.5079(3) 0.3632(4) 0.2071(3) 0.0640(13) Uani 1 d . . .
H6D H 0.5490 0.4074 0.2483 0.096 Uiso 1 calc R . .
H6E H 0.5299 0.3701 0.1570 0.096 Uiso 1 calc R . .
H6F H 0.5172 0.2939 0.2258 0.096 Uiso 1 calc R . .
C7B C 0.1843(3) 0.2892(3) 0.3786(2) 0.0368(8) Uani 1 d . . .
H7B H 0.1431 0.2445 0.3358 0.044 Uiso 1 calc R . .
C8B C 0.2325(4) 0.2242(4) 0.4518(3) 0.0603(13) Uani 1 d . . .
H8D H 0.2748 0.1724 0.4360 0.090 Uiso 1 calc R . .
H8E H 0.1783 0.1929 0.4721 0.090 Uiso 1 calc R . .
H8F H 0.2753 0.2658 0.4942 0.090 Uiso 1 calc R . .
C9B C 0.1128(4) 0.3694(4) 0.3964(3) 0.0647(13) Uani 1 d . . .
H9D H 0.1498 0.4108 0.4415 0.097 Uiso 1 calc R . .
H9E H 0.0543 0.3376 0.4106 0.097 Uiso 1 calc R . .
H9F H 0.0883 0.4112 0.3486 0.097 Uiso 1 calc R . .
C10B C 0.0901(3) 0.1687(3) 0.0928(2) 0.0416(9) Uani 1 d . . .
O10B O 0.0364(3) 0.1237(2) 0.04321(18) 0.0678(10) Uani 1 d . . .
C11B C 0.2784(3) 0.1410(3) 0.1932(2) 0.0456(10) Uani 1 d . . .
O11B O 0.3374(3) 0.0829(3) 0.2049(2) 0.0725(10) Uani 1 d . . .

loop_
_atom_site_aniso_label
_atom_site_aniso_U_11
_atom_site_aniso_U_22
_atom_site_aniso_U_33
_atom_site_aniso_U_23
_atom_site_aniso_U_13
_atom_site_aniso_U_12
Ir1A 0.03180(8) 0.03844(9) 0.03122(8) -0.00117(6) 0.00489(6) -0.00507(6)
N1A 0.0310(16) 0.0329(16) 0.0337(16) 0.0003(12) 0.0067(12) -0.0047(12)
N2A 0.0326(16) 0.0471(19) 0.0316(16) 0.0006(14) 0.0061(13) -0.0041(14)
C1A 0.0312(18) 0.0333(19) 0.0299(18) 0.0014(14) 0.0051(14) -0.0001(14)
C2A 0.038(2) 0.041(2) 0.037(2) -0.0059(17) 0.0039(16) -0.0084(16)
C3A 0.036(2) 0.054(2) 0.033(2) -0.0068(17) 0.0063(16) -0.0063(17)
C4A 0.039(2) 0.036(2) 0.0347(19) -0.0018(15) 0.0102(16) -0.0089(16)
C5A 0.050(3) 0.048(2) 0.049(2) 0.0138(19) 0.013(2) 0.0017(19)
C6A 0.045(2) 0.048(2) 0.053(2) 0.0058(19) 0.0187(19) 0.0018(18)
C7A 0.038(2) 0.060(3) 0.038(2) 0.0022(18) 0.0135(17) -0.0108(18)
C8A 0.065(3) 0.105(5) 0.084(4) 0.036(3) 0.034(3) -0.010(3)
C9A 0.084(4) 0.077(4) 0.184(7) 0.005(4) 0.094(5) 0.005(3)
C10A 0.045(2) 0.055(3) 0.041(2) -0.0069(19) -0.0006(19) -0.001(2)
O10A 0.061(2) 0.082(3) 0.067(2) -0.0296(19) -0.0141(17) -0.0052(18)
Cl1A 0.047(3) 0.061(3) 0.0629(18) 0.005(2) -0.0001(19) 0.0113(19)
C11A 0.056(10) 0.069(13) 0.040(7) -0.010(6) 0.007(7) -0.011(7)
O11A 0.082(7) 0.056(6) 0.089(5) -0.009(5) -0.003(5) 0.015(4)
Cl2A 0.068(5) 0.054(6) 0.074(4) -0.008(4) -0.011(3) 0.008(3)
C12A 0.035(13) 0.11(3) 0.053(10) -0.029(15) -0.010(9) 0.002(12)
O12A 0.090(11) 0.067(9) 0.085(10) -0.001(7) 0.002(8) 0.035(7)
Ir1B 0.02983(7) 0.02796(7) 0.02767(7) -0.00086(5) 0.00297(5) -0.00266(5)
Cl1B 0.0474(6) 0.0478(6) 0.0569(6) 0.0009(5) 0.0001(5) 0.0107(5)
N1B 0.0285(15) 0.0286(15) 0.0359(16) -0.0029(12) 0.0060(12) -0.0025(12)
N2B 0.0359(16) 0.0298(15) 0.0287(15) -0.0027(12) 0.0052(12) -0.0001(12)
C1B 0.0270(17) 0.0244(16) 0.0313(17) 0.0000(13) 0.0041(14) 0.0015(13)
C2B 0.0326(19) 0.034(2) 0.039(2) -0.0087(15) -0.0008(16) -0.0061(15)
C3B 0.040(2) 0.037(2) 0.0314(19) -0.0056(15) 0.0002(16) 0.0010(16)
C4B 0.035(2) 0.042(2) 0.038(2) -0.0003(16) 0.0097(16) -0.0051(16)
C5B 0.064(3) 0.052(3) 0.051(3) 0.012(2) 0.012(2) -0.003(2)
C6B 0.048(3) 0.083(4) 0.066(3) 0.012(3) 0.024(2) 0.018(2)
C7B 0.041(2) 0.034(2) 0.036(2) 0.0003(15) 0.0119(16) -0.0060(16)
C8B 0.069(3) 0.060(3) 0.049(3) 0.018(2) 0.008(2) -0.009(2)
C9B 0.064(3) 0.057(3) 0.087(4) -0.002(3) 0.045(3) 0.003(2)
C10B 0.047(2) 0.035(2) 0.035(2) 0.0085(16) -0.0032(17) 0.0003(17)
O10B 0.079(2) 0.0518(19) 0.0506(18) -0.0023(15) -0.0242(17) -0.0122(17)
C11B 0.047(2) 0.045(2) 0.041(2) -0.0144(18) 0.0039(19) -0.005(2)
O11B 0.057(2) 0.062(2) 0.087(3) -0.0204(19) -0.0024(18) 0.0136(17)

loop_
_atom_type_symbol
_atom_type_description
_atom_type_scat_dispersion_real
_atom_type_scat_dispersion_imag
_atom_type_scat_source
C C 0.0033 0.0016 'International Tables Vol C Tables 4.2.6.8 and 6.1.1.4'
H H 0.0000 0.0000 'International Tables Vol C Tables 4.2.6.8 and 6.1.1.4'
N N 0.0061 0.0033 'International Tables Vol C Tables 4.2.6.8 and 6.1.1.4'
O O 0.0106 0.0060 'International Tables Vol C Tables 4.2.6.8 and 6.1.1.4'
Cl Cl 0.1484 0.1585 'International Tables Vol C Tables 4.2.6.8 and 6.1.1.4'
Ir Ir -1.4442 7.9887 'International Tables Vol C Tables 4.2.6.8 and 6.1.1.4'

loop_
_geom_angle_atom_site_label_1
_geom_angle_atom_site_label_2
_geom_angle_atom_site_label_3
_geom_angle
_geom_angle_publ_flag
C12A Ir1A C11A 175.6(16) y
C12A Ir1A C10A 89.7(11) y
C11A Ir1A C10A 91.2(7) y
C12A Ir1A C1A 87.5(11) y
C11A Ir1A C1A 91.8(7) y
C10A Ir1A C1A 176.07(16) y
C12A Ir1A Cl1A 2.5(14) y
C11A Ir1A Cl1A 176.9(8) y
C10A Ir1A Cl1A 91.0(2) y
C1A Ir1A Cl1A 86.11(18) y
C12A Ir1A Cl2A 177.0(11) y
C11A Ir1A Cl2A 5.0(8) y
C10A Ir1A Cl2A 93.2(3) y
C1A Ir1A Cl2A 89.5(3) y
Cl1A Ir1A Cl2A 175.1(3) y
C1A N1A C2A 110.1(3) y
C1A N1A C4A 124.4(3) y
C2A N1A C4A 125.2(3) y
C1A N2A C3A 110.0(3) y
C1A N2A C7A 124.3(3) y
C3A N2A C7A 125.7(3) y
N2A C1A N1A 105.6(3) y
N2A C1A Ir1A 126.8(3) y
N1A C1A Ir1A 127.4(3) y
C3A C2A N1A 106.9(3) y
C2A C3A N2A 107.3(3) y
N1A C4A C6A 110.6(3) y
N1A C4A C5A 109.8(3) y
C6A C4A C5A 112.8(3) y
N2A C7A C8A 110.6(3) y
N2A C7A C9A 109.6(4) y
C8A C7A C9A 112.6(5) y
O10A C10A Ir1A 176.6(4) y
O11A C11A Ir1A 175(2) y
O12A C12A Ir1A 177(4) y
C11B Ir1B C10B 92.39(16) y
C11B Ir1B C1B 89.37(14) y
C10B Ir1B C1B 178.23(15) y
C11B Ir1B Cl1B 176.88(12) y
C10B Ir1B Cl1B 90.73(12) y
C1B Ir1B Cl1B 87.51(9) y
C1B N1B C2B 110.0(3) y
C1B N1B C4B 124.7(3) y
C2B N1B C4B 125.2(3) y
C1B N2B C3B 110.0(3) y
C1B N2B C7B 124.8(3) y
C3B N2B C7B 125.3(3) y
N1B C1B N2B 105.6(3) y
N1B C1B Ir1B 127.2(2) y
N2B C1B Ir1B 127.2(2) y
C3B C2B N1B 107.4(3) y
C2B C3B N2B 107.1(3) y
N1B C4B C6B 110.5(3) y
N1B C4B C5B 109.3(3) y
C6B C4B C5B 112.9(4) y
N2B C7B C9B 109.7(3) y
N2B C7B C8B 110.3(3) y
C9B C7B C8B 113.4(4) y
O10B C10B Ir1B 178.6(3) y
O11B C11B Ir1B 178.0(4) y

loop_
_geom_bond_atom_site_label_1
_geom_bond_atom_site_label_2
_geom_bond_distance
_geom_bond_publ_flag
Ir1A C12A 1.843(13) y
Ir1A C11A 1.846(11) y
Ir1A C10A 1.885(4) y
Ir1A C1A 2.070(3) y
Ir1A Cl1A 2.333(4) y
Ir1A Cl2A 2.333(6) y
N1A C1A 1.346(4) y
N1A C2A 1.377(4) y
N1A C4A 1.467(4) y
N2A C1A 1.344(4) y
N2A C3A 1.374(5) y
N2A C7A 1.476(5) y
C2A C3A 1.334(5) y
C4A C6A 1.508(5) y
C4A C5A 1.514(5) y
C7A C8A 1.480(6) y
C7A C9A 1.496(7) y
C10A O10A 1.128(4) y
C11A O11A 1.106(14) y
C12A O12A 1.086(15) y
Ir1B C11B 1.840(5) y
Ir1B C10B 1.881(4) y
Ir1B C1B 2.069(3) y
Ir1B Cl1B 2.3446(10) y
N1B C1B 1.345(4) y
N1B C2B 1.375(4) y
N1B C4B 1.467(5) y
N2B C1B 1.349(4) y
N2B C3B 1.376(4) y
N2B C7B 1.466(4) y
C2B C3B 1.330(5) y
C4B C6B 1.509(5) y
C4B C5B 1.511(5) y
C7B C9B 1.510(5) y
C7B C8B 1.515(5) y
C10B O10B 1.129(4) y
C11B O11B 1.084(5) y
